data_4307867
loop_
_publ_author_name
'H. V. Rasika Dias'
'Chammi S. Palehepitiya Gamage'
'Jeremy Keltner'
'Himashinie V. K. Diyabalanage'
'Ivan Omari'
'Yvonne Eyobo'
'Nadeeka R. Dias'
'Nathan Roehr'
'Lesly McKinney'
'Theresa Poth'

_publ_contact_author_address
;Department of Chemistry and Biochemistry
The University of Texas at Arlington
Arlington, Texas 76019-0065, USA
;
_publ_contact_author_email dias@uta.edu
_publ_contact_author_fax 817-272-3808
_publ_contact_author_name 'Prof. H. V. R. Dias'
_publ_contact_author_phone 817-272-3813
_publ_section_title
;
Trinuclear Silver(I) Complexes of Fluorinated Pyrazolates
;
_journal_name_full 'Inorganic Chemistry'
_journal_page_first 2979
_journal_page_last 2987
_journal_paper_doi 10.1021/ic062374k
_journal_volume 46
_journal_year 2007
_chemical_formula_sum 'C15 H12 Ag3 F9 N6'
_chemical_formula_weight 770.92
_chemical_name_common {[3-CF3,5-MePz]Ag}3
_chemical_name_systematic
; 
 ? 
;
_space_group_IT_number 2
_symmetry_cell_setting triclinic
_symmetry_space_group_name_Hall '-P 1'
_symmetry_space_group_name_H-M 'P -1'
_atom_sites_solution_hydrogens geom
_atom_sites_solution_primary direct
_atom_sites_solution_secondary difmap
_audit_creation_method SHELXL-97
_cell_angle_alpha 68.974(1)
_cell_angle_beta 77.129(1)
_cell_angle_gamma 83.360(1)
_cell_formula_units_Z 2
_cell_length_a 8.4759(9)
_cell_length_b 11.0492(12)
_cell_length_c 12.1947(13)
_cell_measurement_reflns_used 7611
_cell_measurement_temperature 100(2)
_cell_measurement_theta_max 28.29
_cell_measurement_theta_min 2.18
_cell_volume 1038.43(19)
_computing_cell_refinement 'Bruker SMART'
_computing_data_collection 'Bruker SMART'
_computing_data_reduction 'Bruker SAINT'
_computing_molecular_graphics 'Bruker SHELXTL'
_computing_publication_material 'Bruker SHELXTL'
_computing_structure_refinement 'SHELXL-97 (Sheldrick, 1997)'
_computing_structure_solution 'SHELXS-97 (Sheldrick, 1990)'
_diffrn_ambient_temperature 100(2)
_diffrn_measured_fraction_theta_full 0.989
_diffrn_measured_fraction_theta_max 0.989
_diffrn_measurement_device_type 'CCD area detector'
_diffrn_measurement_method 'phi and omega scans'
_diffrn_radiation_monochromator graphite
_diffrn_radiation_source 'fine-focus sealed tube'
_diffrn_radiation_type MoK\a
_diffrn_radiation_wavelength 0.71073
_diffrn_reflns_av_R_equivalents 0.0166
_diffrn_reflns_av_sigmaI/netI 0.0229
_diffrn_reflns_limit_h_max 10
_diffrn_reflns_limit_h_min -10
_diffrn_reflns_limit_k_max 13
_diffrn_reflns_limit_k_min -13
_diffrn_reflns_limit_l_max 15
_diffrn_reflns_limit_l_min -14
_diffrn_reflns_number 8155
_diffrn_reflns_theta_full 26.00
_diffrn_reflns_theta_max 26.00
_diffrn_reflns_theta_min 1.82
_exptl_absorpt_coefficient_mu 2.897
_exptl_absorpt_correction_T_max 0.7744
_exptl_absorpt_correction_T_min 0.5265
_exptl_absorpt_correction_type multi-scan
_exptl_absorpt_process_details SADABS
_exptl_crystal_colour colorless
_exptl_crystal_density_diffrn 2.466
_exptl_crystal_density_meas 0
_exptl_crystal_density_method 'not measured'
_exptl_crystal_description rods
_exptl_crystal_F_000 732
_exptl_crystal_size_max 0.25
_exptl_crystal_size_mid 0.09
_exptl_crystal_size_min 0.09
_refine_diff_density_max 0.923
_refine_diff_density_min -0.492
_refine_diff_density_rms 0.102
_refine_ls_extinction_method none
_refine_ls_goodness_of_fit_ref 1.042
_refine_ls_hydrogen_treatment constr
_refine_ls_matrix_type full
_refine_ls_number_parameters 388
_refine_ls_number_reflns 4042
_refine_ls_number_restraints 0
_refine_ls_restrained_S_all 1.042
_refine_ls_R_factor_all 0.0250
_refine_ls_R_factor_gt 0.0231
_refine_ls_shift/su_max 0.002
_refine_ls_shift/su_mean 0.000
_refine_ls_structure_factor_coef Fsqd
_refine_ls_weighting_details 'calc w=1/[\s^2^(Fo^2^)+(0.0339P)^2^+1.0433P] where P=(Fo^2^+2Fc^2^)/3'
_refine_ls_weighting_scheme calc
_refine_ls_wR_factor_gt 0.0587
_refine_ls_wR_factor_ref 0.0600
_reflns_number_gt 3785
_reflns_number_total 4042
_reflns_threshold_expression >2sigma(I)
_cod_data_source_file ic062374ksi20070206_075347_2.cif
_cod_data_source_block dias141s
_cod_depositor_comments
;
The following automatic conversions were performed:
'_symmetry_cell_setting' value 'Triclinic' changed to 'triclinic'
according to '/home/saulius/struct/CIF-dictionaries/cif_core.dic'
dictionary named 'cif_core.dic' version 2.4.1 from 2010-06-29.

Automatic conversion script
Id: cif_fix_enum 1527 2010-12-29 10:47:43Z saulius 
;
_cod_database_code 4307867

loop_
_symmetry_equiv_pos_as_xyz
'x, y, z'
'-x, -y, -z'

loop_
_atom_site_label
_atom_site_type_symbol
_atom_site_fract_x
_atom_site_fract_y
_atom_site_fract_z
_atom_site_U_iso_or_equiv
_atom_site_adp_type
_atom_site_occupancy
_atom_site_symmetry_multiplicity
_atom_site_calc_flag
_atom_site_refinement_flags
_atom_site_disorder_assembly
_atom_site_disorder_group
Ag1 Ag 0.09897(3) 0.20272(2) 0.92347(2) 0.02561(8) Uani 1 1 d . . .
Ag2 Ag 0.42237(3) 0.04154(2) 0.81137(2) 0.02575(8) Uani 1 1 d . . .
Ag3 Ag 0.23603(3) -0.09458(2) 1.10863(2) 0.02468(7) Uani 1 1 d . . .
N1 N 0.2136(3) 0.2857(3) 0.7460(2) 0.0280(6) Uani 1 1 d . A .
N2 N 0.3432(3) 0.2197(3) 0.7022(2) 0.0276(6) Uani 1 1 d . A .
N3 N 0.5028(3) -0.1385(2) 0.9172(2) 0.0259(5) Uani 1 1 d . B .
N4 N 0.4332(3) -0.1912(2) 1.0351(2) 0.0254(5) Uani 1 1 d . B .
N5 N 0.0387(3) 0.0061(2) 1.1760(2) 0.0251(5) Uani 1 1 d . C .
N6 N -0.0103(3) 0.1241(2) 1.1026(2) 0.0253(5) Uani 1 1 d . C .
C1 C 0.1911(4) 0.3975(3) 0.6575(3) 0.0301(7) Uani 1 1 d . . .
C2 C 0.3064(4) 0.4043(3) 0.5552(3) 0.0334(7) Uani 1 1 d . A .
H2 H 0.3186 0.4722 0.4796 0.040 Uiso 1 1 calc R . .
C3 C 0.3992(4) 0.2910(3) 0.5872(3) 0.0319(7) Uani 1 1 d . . .
C5' C 0.5410(5) 0.2425(4) 0.5165(3) 0.0440(9) Uani 0.576(4) 1 d P A 1
H5'1 H 0.5734 0.1548 0.5646 0.066 Uiso 0.576(4) 1 calc PR A 1
H5'2 H 0.6311 0.3002 0.4946 0.066 Uiso 0.576(4) 1 calc PR A 1
H5'3 H 0.5123 0.2404 0.4437 0.066 Uiso 0.576(4) 1 calc PR A 1
C4 C 0.0559(4) 0.4917(4) 0.6749(3) 0.0388(8) Uani 0.576(4) 1 d P A 1
F1 F -0.0051(10) 0.4724(7) 0.7883(5) 0.126(3) Uani 0.576(4) 1 d P A 1
F2 F -0.0629(7) 0.4830(9) 0.6364(10) 0.140(3) Uani 0.576(4) 1 d P A 1
F3 F 0.0959(7) 0.6076(5) 0.6295(9) 0.145(4) Uani 0.576(4) 1 d P A 1
C4' C 0.0559(4) 0.4917(4) 0.6749(3) 0.0388(8) Uani 0.424(4) 1 d P A 2
H4'1 H -0.0420 0.4444 0.7214 0.058 Uiso 0.424(4) 1 calc PR A 2
H4'2 H 0.0354 0.5497 0.5967 0.058 Uiso 0.424(4) 1 calc PR A 2
H4'3 H 0.0852 0.5428 0.7180 0.058 Uiso 0.424(4) 1 calc PR A 2
C5 C 0.5410(5) 0.2425(4) 0.5165(3) 0.0440(9) Uani 0.424(4) 1 d P A 2
F4 F 0.5130(8) 0.1230(6) 0.5169(6) 0.069(2) Uani 0.424(4) 1 d P A 2
F5 F 0.6667(7) 0.2267(9) 0.5592(7) 0.079(2) Uani 0.424(4) 1 d P A 2
F6 F 0.5672(9) 0.3167(6) 0.4053(5) 0.069(2) Uani 0.424(4) 1 d P A 2
C9 C 0.7000(4) -0.2021(3) 0.7633(3) 0.0365(8) Uani 0.619(4) 1 d P B 1
C10' C 0.4428(4) -0.3986(3) 1.2027(3) 0.0342(7) Uani 0.619(4) 1 d P B 1
H10A H 0.5357 -0.4409 1.2393 0.051 Uiso 0.619(4) 1 calc PR B 1
H10B H 0.3762 -0.4647 1.2013 0.051 Uiso 0.619(4) 1 calc PR B 1
H10C H 0.3778 -0.3480 1.2495 0.051 Uiso 0.619(4) 1 calc PR B 1
F7 F 0.6078(5) -0.2484(5) 0.7060(4) 0.0735(15) Uani 0.619(4) 1 d P B 1
F8 F 0.8355(4) -0.2660(4) 0.7586(3) 0.0566(11) Uani 0.619(4) 1 d P B 1
F9 F 0.7162(5) -0.0820(3) 0.7000(3) 0.0489(10) Uani 0.619(4) 1 d P B 1
C9' C 0.7000(4) -0.2021(3) 0.7633(3) 0.0365(8) Uani 0.381(4) 1 d P B 2
H9'1 H 0.6506 -0.1258 0.7096 0.055 Uiso 0.381(4) 1 calc PR B 2
H9'2 H 0.6930 -0.2779 0.7411 0.055 Uiso 0.381(4) 1 calc PR B 2
H9'3 H 0.8139 -0.1868 0.7566 0.055 Uiso 0.381(4) 1 calc PR B 2
C10 C 0.4428(4) -0.3986(3) 1.2027(3) 0.0342(7) Uani 0.381(4) 1 d P B 2
F10 F 0.3553(9) -0.3458(5) 1.2705(4) 0.0398(14) Uani 0.381(4) 1 d P B 2
F11 F 0.3386(7) -0.4870(5) 1.1919(5) 0.0383(14) Uani 0.381(4) 1 d P B 2
F12 F 0.5581(7) -0.4757(6) 1.2475(6) 0.0522(19) Uani 0.381(4) 1 d P B 2
C6 C 0.6126(4) -0.2260(3) 0.8890(3) 0.0263(6) Uani 1 1 d . . .
C7 C 0.6159(4) -0.3365(3) 0.9883(3) 0.0283(7) Uani 1 1 d . B .
H7 H 0.6823 -0.4131 0.9936 0.034 Uiso 1 1 calc R . .
C8 C 0.5013(4) -0.3110(3) 1.0781(3) 0.0250(6) Uani 1 1 d . . .
C11 C -0.0489(4) -0.0116(3) 1.2869(3) 0.0250(6) Uani 1 1 d . . .
C12 C -0.1553(4) 0.0926(3) 1.2865(3) 0.0296(7) Uani 1 1 d . C .
H12 H -0.2318 0.1043 1.3522 0.036 Uiso 1 1 calc R . .
C13 C -0.1258(4) 0.1767(3) 1.1686(3) 0.0280(7) Uani 1 1 d . . .
C14 C -0.0186(4) -0.1278(4) 1.3916(3) 0.0359(8) Uani 0.516(4) 1 d P C 1
C15' C -0.1940(5) 0.3106(4) 1.1151(3) 0.0414(9) Uani 0.516(4) 1 d P C 1
H15A H -0.1704 0.3361 1.0276 0.062 Uiso 0.516(4) 1 calc PR C 1
H15B H -0.1448 0.3712 1.1387 0.062 Uiso 0.516(4) 1 calc PR C 1
H15C H -0.3115 0.3126 1.1439 0.062 Uiso 0.516(4) 1 calc PR C 1
F13 F 0.0587(7) -0.2250(4) 1.3673(3) 0.0393(11) Uani 0.516(4) 1 d P C 1
F14 F 0.0819(6) -0.0914(4) 1.4538(4) 0.0461(12) Uani 0.516(4) 1 d P C 1
F15 F -0.1509(5) -0.1649(5) 1.4755(4) 0.0520(13) Uani 0.516(4) 1 d P C 1
C14' C -0.0186(4) -0.1278(4) 1.3916(3) 0.0359(8) Uani 0.484(4) 1 d P C 2
H14A H 0.0304 -0.1988 1.3635 0.054 Uiso 0.484(4) 1 calc PR C 2
H14B H -0.1215 -0.1548 1.4472 0.054 Uiso 0.484(4) 1 calc PR C 2
H14C H 0.0550 -0.1058 1.4326 0.054 Uiso 0.484(4) 1 calc PR C 2
C15 C -0.1940(5) 0.3106(4) 1.1151(3) 0.0414(9) Uani 0.484(4) 1 d P C 2
F16 F -0.3129(8) 0.3414(6) 1.1822(5) 0.085(2) Uani 0.484(4) 1 d P C 2
F17 F -0.0700(7) 0.4013(5) 1.1048(6) 0.072(2) Uani 0.484(4) 1 d P C 2
F18 F -0.2071(6) 0.3469(4) 1.0070(4) 0.0472(13) Uani 0.484(4) 1 d P C 2

loop_
_atom_site_aniso_label
_atom_site_aniso_U_11
_atom_site_aniso_U_22
_atom_site_aniso_U_33
_atom_site_aniso_U_23
_atom_site_aniso_U_13
_atom_site_aniso_U_12
Ag1 0.02911(13) 0.02550(13) 0.01973(12) -0.00506(9) -0.00463(9) -0.00056(9)
Ag2 0.03197(14) 0.02119(12) 0.02109(13) -0.00328(9) -0.00734(9) 0.00177(9)
Ag3 0.02952(13) 0.02236(12) 0.02123(12) -0.00764(9) -0.00460(9) 0.00246(9)
N1 0.0294(14) 0.0262(13) 0.0237(13) -0.0034(11) -0.0051(11) -0.0001(11)
N2 0.0287(14) 0.0276(13) 0.0232(13) -0.0048(11) -0.0072(11) 0.0029(11)
N3 0.0332(14) 0.0221(12) 0.0223(13) -0.0062(10) -0.0081(11) -0.0004(10)
N4 0.0308(14) 0.0224(12) 0.0229(13) -0.0069(10) -0.0074(10) 0.0008(10)
N5 0.0286(13) 0.0238(13) 0.0221(13) -0.0075(10) -0.0053(10) 0.0011(10)
N6 0.0272(13) 0.0264(13) 0.0224(13) -0.0077(10) -0.0074(10) 0.0016(10)
C1 0.0319(17) 0.0254(16) 0.0276(16) -0.0020(13) -0.0071(13) -0.0019(13)
C2 0.0327(17) 0.0319(17) 0.0246(16) 0.0026(13) -0.0059(13) 0.0021(14)
C3 0.0335(17) 0.0331(18) 0.0240(16) -0.0040(13) -0.0055(13) -0.0010(14)
C5' 0.045(2) 0.046(2) 0.0281(18) -0.0042(16) -0.0009(16) 0.0092(17)
C4 0.0360(19) 0.0344(19) 0.0332(19) 0.0000(15) -0.0042(15) 0.0054(15)
F1 0.167(7) 0.103(5) 0.056(3) -0.007(3) -0.002(4) 0.097(5)
F2 0.060(4) 0.190(8) 0.235(10) -0.146(8) -0.072(5) 0.066(4)
F3 0.073(4) 0.041(3) 0.219(8) 0.015(4) 0.063(5) 0.020(3)
C4' 0.0360(19) 0.0344(19) 0.0332(19) 0.0000(15) -0.0042(15) 0.0054(15)
C5 0.045(2) 0.046(2) 0.0281(18) -0.0042(16) -0.0009(16) 0.0092(17)
F4 0.081(4) 0.045(3) 0.063(4) -0.021(3) 0.026(3) 0.004(3)
F5 0.037(3) 0.128(6) 0.073(5) -0.046(4) -0.010(3) 0.030(4)
F6 0.085(5) 0.053(4) 0.032(3) 0.002(3) 0.024(3) 0.018(3)
C9 0.040(2) 0.0378(19) 0.0310(18) -0.0140(15) -0.0063(15) 0.0080(15)
C10' 0.0343(18) 0.0293(17) 0.0328(18) -0.0028(14) -0.0100(14) 0.0047(14)
F7 0.070(3) 0.128(4) 0.042(2) -0.047(3) 0.0059(19) -0.051(3)
F8 0.047(2) 0.068(3) 0.047(2) -0.022(2) -0.0001(17) 0.0196(19)
F9 0.057(2) 0.042(2) 0.0348(19) -0.0086(16) 0.0092(16) -0.0028(17)
C9' 0.040(2) 0.0378(19) 0.0310(18) -0.0140(15) -0.0063(15) 0.0080(15)
C10 0.0343(18) 0.0293(17) 0.0328(18) -0.0028(14) -0.0100(14) 0.0047(14)
F10 0.065(4) 0.030(3) 0.018(2) -0.005(2) 0.002(2) -0.002(2)
F11 0.048(3) 0.031(3) 0.033(3) -0.006(2) -0.003(2) -0.017(2)
F12 0.043(3) 0.049(4) 0.040(3) 0.015(3) -0.015(3) 0.006(3)
C6 0.0261(15) 0.0284(16) 0.0268(16) -0.0118(13) -0.0081(12) 0.0034(12)
C7 0.0266(16) 0.0265(16) 0.0321(17) -0.0093(13) -0.0105(13) 0.0042(12)
C8 0.0290(16) 0.0205(14) 0.0269(16) -0.0069(12) -0.0122(13) 0.0020(12)
C11 0.0228(15) 0.0312(16) 0.0216(15) -0.0094(13) -0.0028(12) -0.0048(12)
C12 0.0257(16) 0.0371(18) 0.0263(16) -0.0125(14) -0.0031(13) -0.0010(13)
C13 0.0270(16) 0.0316(17) 0.0264(16) -0.0115(13) -0.0069(12) 0.0023(13)
C14 0.0361(19) 0.0388(19) 0.0262(17) -0.0042(15) -0.0035(14) -0.0040(15)
C15' 0.049(2) 0.038(2) 0.0322(19) -0.0123(16) -0.0059(16) 0.0133(16)
F13 0.060(3) 0.027(2) 0.027(2) -0.0048(15) -0.0101(18) 0.0039(18)
F14 0.064(3) 0.046(2) 0.033(2) -0.0095(18) -0.028(2) -0.001(2)
F15 0.048(3) 0.063(3) 0.024(2) 0.0068(19) 0.0039(18) -0.011(2)
C14' 0.0361(19) 0.0388(19) 0.0262(17) -0.0042(15) -0.0035(14) -0.0040(15)
C15 0.049(2) 0.038(2) 0.0322(19) -0.0123(16) -0.0059(16) 0.0133(16)
F16 0.091(4) 0.061(4) 0.059(4) -0.004(3) 0.021(3) 0.047(3)
F17 0.093(4) 0.029(2) 0.110(5) -0.015(3) -0.069(4) 0.004(3)
F18 0.061(3) 0.037(2) 0.050(3) -0.016(2) -0.033(2) 0.017(2)

loop_
_atom_type_symbol
_atom_type_description
_atom_type_scat_dispersion_real
_atom_type_scat_dispersion_imag
_atom_type_scat_source
C C 0.0033 0.0016 'International Tables Vol C Tables 4.2.6.8 and 6.1.1.4'
H H 0.0000 0.0000 'International Tables Vol C Tables 4.2.6.8 and 6.1.1.4'
N N 0.0061 0.0033 'International Tables Vol C Tables 4.2.6.8 and 6.1.1.4'
F F 0.0171 0.0103 'International Tables Vol C Tables 4.2.6.8 and 6.1.1.4'
Ag Ag -0.8971 1.1015 'International Tables Vol C Tables 4.2.6.8 and 6.1.1.4'

loop_
_geom_angle_atom_site_label_1
_geom_angle_atom_site_label_2
_geom_angle_atom_site_label_3
_geom_angle
_geom_angle_site_symmetry_1
_geom_angle_site_symmetry_3
_geom_angle_publ_flag
N6 Ag1 N1 177.78(10) . . ?
N6 Ag1 Ag3 80.83(7) . 2_557 ?
N1 Ag1 Ag3 101.24(7) . 2_557 ?
N2 Ag2 N3 178.62(10) . . ?
N5 Ag3 N4 177.99(10) . . ?
N5 Ag3 Ag1 72.65(7) . 2_557 ?
N4 Ag3 Ag1 106.99(7) . 2_557 ?
C1 N1 N2 107.7(3) . . ?
C1 N1 Ag1 134.2(2) . . ?
N2 N1 Ag1 118.11(19) . . ?
C3 N2 N1 108.2(3) . . ?
C3 N2 Ag2 131.4(2) . . ?
N1 N2 Ag2 120.39(19) . . ?
C6 N3 N4 107.9(2) . . ?
C6 N3 Ag2 131.1(2) . . ?
N4 N3 Ag2 120.88(19) . . ?
C8 N4 N3 107.7(3) . . ?
C8 N4 Ag3 132.1(2) . . ?
N3 N4 Ag3 119.66(19) . . ?
C11 N5 N6 107.1(2) . . ?
C11 N5 Ag3 133.2(2) . . ?
N6 N5 Ag3 119.19(19) . . ?
C13 N6 N5 108.4(3) . . ?
C13 N6 Ag1 129.2(2) . . ?
N5 N6 Ag1 122.25(19) . . ?
N1 C1 C2 109.7(3) . . ?
N1 C1 C4 121.5(3) . . ?
C2 C1 C4 128.8(3) . . ?
C3 C2 C1 104.9(3) . . ?
C3 C2 H2 127.6 . . ?
C1 C2 H2 127.6 . . ?
N2 C3 C2 109.6(3) . . ?
N2 C3 C5' 120.0(3) . . ?
C2 C3 C5' 130.4(3) . . ?
C3 C5' H5'1 109.5 . . ?
C3 C5' H5'2 109.5 . . ?
C3 C5' H5'3 109.5 . . ?
F2 C4 F3 107.6(7) . . ?
F2 C4 F1 102.4(6) . . ?
F3 C4 F1 105.9(6) . . ?
F2 C4 C1 113.8(4) . . ?
F3 C4 C1 113.6(4) . . ?
F1 C4 C1 112.7(4) . . ?
F8 C9 F9 111.6(4) . . ?
F8 C9 F7 105.6(4) . . ?
F9 C9 F7 104.7(4) . . ?
F8 C9 C6 111.9(3) . . ?
F9 C9 C6 114.1(3) . . ?
F7 C9 C6 108.4(3) . . ?
C8 C10' H10A 109.5 . . ?
C8 C10' H10B 109.5 . . ?
C8 C10' H10C 109.5 . . ?
N3 C6 C7 110.1(3) . . ?
N3 C6 C9 121.0(3) . . ?
C7 C6 C9 128.7(3) . . ?
C6 C7 C8 104.6(3) . . ?
C6 C7 H7 127.7 . . ?
C8 C7 H7 127.7 . . ?
N4 C8 C7 109.8(3) . . ?
N4 C8 C10' 121.1(3) . . ?
C7 C8 C10' 128.9(3) . . ?
N5 C11 C12 110.4(3) . . ?
N5 C11 C14 121.3(3) . . ?
C12 C11 C14 128.2(3) . . ?
C11 C12 C13 104.6(3) . . ?
C11 C12 H12 127.7 . . ?
C13 C12 H12 127.7 . . ?
N6 C13 C12 109.6(3) . . ?
N6 C13 C15' 120.8(3) . . ?
C12 C13 C15' 129.4(3) . . ?
F13 C14 F15 111.2(4) . . ?
F13 C14 F14 104.2(4) . . ?
F15 C14 F14 102.0(4) . . ?
F13 C14 C11 116.4(3) . . ?
F15 C14 C11 113.1(3) . . ?
F14 C14 C11 108.4(3) . . ?
C13 C15' H15A 109.5 . . ?
C13 C15' H15B 109.5 . . ?
C13 C15' H15C 109.5 . . ?

loop_
_geom_bond_atom_site_label_1
_geom_bond_atom_site_label_2
_geom_bond_distance
_geom_bond_site_symmetry_2
_geom_bond_publ_flag
Ag1 N6 2.076(3) . ?
Ag1 N1 2.077(3) . ?
Ag1 Ag3 3.3554(4) 2_557 ?
Ag2 N2 2.076(3) . ?
Ag2 N3 2.079(3) . ?
Ag3 N5 2.079(3) . ?
Ag3 N4 2.084(3) . ?
Ag3 Ag1 3.3553(4) 2_557 ?
N1 C1 1.345(4) . ?
N1 N2 1.362(4) . ?
N2 C3 1.345(4) . ?
N3 C6 1.344(4) . ?
N3 N4 1.362(4) . ?
N4 C8 1.349(4) . ?
N5 C11 1.347(4) . ?
N5 N6 1.370(4) . ?
N6 C13 1.340(4) . ?
C1 C2 1.386(5) . ?
C1 C4 1.488(5) . ?
C2 C3 1.377(5) . ?
C2 H2 0.9500 . ?
C3 C5' 1.482(5) . ?
C5' H5'1 0.9800 . ?
C5' H5'2 0.9800 . ?
C5' H5'3 0.9800 . ?
C4 F2 1.228(7) . ?
C4 F3 1.253(7) . ?
C4 F1 1.313(7) . ?
C9 F8 1.278(5) . ?
C9 F9 1.279(5) . ?
C9 F7 1.398(5) . ?
C9 C6 1.489(5) . ?
C10' C8 1.487(5) . ?
C10' H10A 0.9800 . ?
C10' H10B 0.9800 . ?
C10' H10C 0.9800 . ?
C6 C7 1.379(4) . ?
C7 C8 1.381(4) . ?
C7 H7 0.9500 . ?
C11 C12 1.378(5) . ?
C11 C14 1.495(4) . ?
C12 C13 1.388(5) . ?
C12 H12 0.9500 . ?
C13 C15' 1.492(5) . ?
C14 F13 1.284(5) . ?
C14 F15 1.329(5) . ?
C14 F14 1.432(5) . ?
C15' H15A 0.9800 . ?
C15' H15B 0.9800 . ?
C15' H15C 0.9800 . ?
